data_4116849
loop_
_publ_author_name
'John H. Horner'
'Noriko Tanaka'
'Martin Newcomb'

_publ_section_title
;
 Kinetics of Cyclopropylcarbinyl Radical Ring Openings Measured Directly
 by Laser Flash Photolysis
;
_journal_name_full 'Journal of the American Chemical Society'
_journal_page_first 10379
_journal_page_last 10390
_journal_paper_doi 10.1021/ja9819460
_journal_volume 120
_journal_year 1998
_chemical_formula_sum 'C21 H22 O2'
_chemical_formula_weight 306.39
_chemical_name_systematic
;
 ?
;
_space_group_IT_number 14
_symmetry_cell_setting monoclinic
_symmetry_space_group_name_Hall '-P 2ybc'
_symmetry_space_group_name_H-M 'P 1 21/c 1'
_atom_sites_solution_hydrogens geom
_atom_sites_solution_primary direct
_atom_sites_solution_secondary difmap
_audit_creation_method SHELXL
_cell_angle_alpha 90.00
_cell_angle_beta 111.831(9)
_cell_angle_gamma 90.00
_cell_formula_units_Z 4
_cell_length_a 10.2756(14)
_cell_length_b 23.384(4)
_cell_length_c 7.6671(8)
_cell_measurement_temperature 295(2)
_cell_volume 1710.2(4)
_computing_structure_refinement 'SHELXL-93 (Sheldrick, 1993)'
_computing_structure_solution 'SHELXS-86 (Sheldrick, 1990)'
_diffrn_ambient_temperature 295(2)
_diffrn_radiation_monochromator graphite
_diffrn_radiation_source 'fine-focus sealed tube'
_diffrn_radiation_type CuK\a
_diffrn_radiation_wavelength 1.54178
_diffrn_reflns_av_R_equivalents 0.0151
_diffrn_reflns_av_sigmaI/netI 0.0209
_diffrn_reflns_limit_h_max 10
_diffrn_reflns_limit_h_min -10
_diffrn_reflns_limit_k_max 0
_diffrn_reflns_limit_k_min -24
_diffrn_reflns_limit_l_max 8
_diffrn_reflns_limit_l_min 0
_diffrn_reflns_number 2294
_diffrn_reflns_theta_max 55.00
_diffrn_reflns_theta_min 3.78
_exptl_absorpt_coefficient_mu 0.587
_exptl_crystal_density_diffrn 1.190
_exptl_crystal_F_000 656
_exptl_crystal_size_max 0.40
_exptl_crystal_size_mid 0.20
_exptl_crystal_size_min 0.20
_refine_diff_density_max 0.111
_refine_diff_density_min -0.182
_refine_diff_density_rms 0.033
_refine_ls_extinction_method none
_refine_ls_goodness_of_fit_all 1.029
_refine_ls_goodness_of_fit_obs 1.081
_refine_ls_matrix_type full
_refine_ls_number_parameters 296
_refine_ls_number_reflns 2113
_refine_ls_number_restraints 0
_refine_ls_restrained_S_all 1.029
_refine_ls_restrained_S_obs 1.081
_refine_ls_R_factor_all 0.0442
_refine_ls_R_factor_obs 0.0372
_refine_ls_shift/esd_max -0.001
_refine_ls_shift/esd_mean 0.000
_refine_ls_structure_factor_coef Fsqd
_refine_ls_weighting_details 'w=1/[\s^2^(Fo^2^)+(0.0647P)^2^+0.2014P] where P=(Fo^2^+2Fc^2^)/3'
_refine_ls_weighting_scheme calc
_refine_ls_wR_factor_all 0.1002
_refine_ls_wR_factor_obs 0.0957
_reflns_number_observed 1795
_reflns_number_total 2113
_reflns_observed_criterion >2sigma(I)
_cod_data_source_file ja9819460_2.cif
_cod_data_source_block compound_19a
_cod_depositor_comments
;
The following automatic conversions were performed:

'_refine_ls_weighting_scheme' value 'calc
w=1/[\s^2^(Fo^2^)+(0.0647P)^2^+0.2014P] where P=(Fo^2^+2Fc^2^)/3' was
changed to 'calc'. New tag '_refine_ls_weighting_details' was
created. The value of the new tag was set to
'w=1/[\s^2^(Fo^2^)+(0.0647P)^2^+0.2014P] where P=(Fo^2^+2Fc^2^)/3'.

Automatic conversion script
Id: cif_fix_values 3143 2015-03-26 13:38:13Z robertas 
;
_cod_database_code 4116849

loop_
_symmetry_equiv_pos_as_xyz
'x, y, z'
'-x, y+1/2, -z+1/2'
'-x, -y, -z'
'x, -y-1/2, z-1/2'

loop_
_atom_site_aniso_label
_atom_site_aniso_U_11
_atom_site_aniso_U_22
_atom_site_aniso_U_33
_atom_site_aniso_U_23
_atom_site_aniso_U_13
_atom_site_aniso_U_12
O1 0.0546(8) 0.0965(12) 0.0478(9) -0.0083(7) 0.0179(7) 0.0052(8)
O2 0.0432(8) 0.0976(12) 0.0515(9) -0.0070(8) 0.0126(7) -0.0015(7)
C1 0.0420(12) 0.0463(11) 0.0502(12) -0.0070(9) 0.0166(10) -0.0079(8)
C2 0.0452(11) 0.0494(11) 0.0413(11) 0.0005(8) 0.0133(9) -0.0078(9)
C3 0.0592(14) 0.0514(14) 0.067(2) 0.0016(11) 0.0162(13) 0.0043(11)
C4 0.0407(10) 0.0477(11) 0.0380(10) -0.0015(8) 0.0116(8) -0.0032(8)
C5 0.0387(11) 0.0583(14) 0.0542(13) -0.0070(10) 0.0063(9) 0.0021(9)
C6 0.0418(11) 0.0522(12) 0.0396(10) -0.0024(9) 0.0100(8) -0.0011(8)
C7 0.0376(10) 0.0481(11) 0.0424(11) -0.0050(8) 0.0105(8) 0.0032(8)
C8 0.0454(12) 0.0580(12) 0.0426(11) 0.0020(9) 0.0161(10) -0.0006(10)
C9 0.0381(10) 0.0419(10) 0.0395(10) 0.0005(8) 0.0111(8) 0.0014(8)
C10 0.0398(10) 0.0393(10) 0.0422(10) 0.0003(8) 0.0128(8) -0.0022(8)
C11 0.0422(12) 0.0605(13) 0.0501(12) -0.0087(10) 0.0159(10) -0.0029(9)
C12 0.0365(11) 0.0721(14) 0.0581(13) -0.0055(11) 0.0106(10) -0.0055(10)
C13 0.0478(13) 0.0662(14) 0.0530(13) -0.0065(11) 0.0041(10) -0.0150(11)
C14 0.0622(14) 0.0540(13) 0.0529(13) -0.0153(10) 0.0144(11) -0.0078(10)
C15 0.0496(12) 0.0474(11) 0.0511(12) -0.0072(9) 0.0140(10) 0.0029(9)
C16 0.0380(10) 0.0421(10) 0.0366(9) -0.0030(8) 0.0098(8) -0.0006(8)
C17 0.0528(12) 0.0496(12) 0.0532(12) 0.0070(9) 0.0224(10) 0.0065(10)
C18 0.0591(13) 0.0612(14) 0.0666(14) 0.0030(11) 0.0355(11) -0.0011(11)
C19 0.0421(12) 0.0728(15) 0.0551(12) -0.0075(11) 0.0178(10) 0.0049(10)
C20 0.0506(12) 0.0580(13) 0.0489(12) 0.0034(10) 0.0121(10) 0.0155(10)
C21 0.0467(11) 0.0473(11) 0.0433(11) 0.0022(9) 0.0135(9) 0.0044(9)

loop_
_atom_site_label
_atom_site_type_symbol
_atom_site_fract_x
_atom_site_fract_y
_atom_site_fract_z
_atom_site_U_iso_or_equiv
_atom_site_thermal_displace_type
_atom_site_occupancy
_atom_site_calc_flag
O1 O 0.66698(14) 0.98324(7) 0.1273(2) 0.0666(4) Uani 1 d
O2 O 0.49748(14) 1.00479(7) 0.2292(2) 0.0655(4) Uani 1 d
C1 C 0.6256(2) 0.99113(8) 0.2571(3) 0.0464(5) Uani 1 d
C2 C 0.7242(2) 0.98831(8) 0.4594(3) 0.0461(5) Uani 1 d
C3 C 0.8447(2) 0.94772(10) 0.4876(4) 0.0611(6) Uani 1 d
C4 C 0.7753(2) 1.04844(8) 0.5215(2) 0.0430(5) Uani 1 d
C5 C 0.6920(2) 1.08948(10) 0.5869(3) 0.0536(5) Uani 1 d
C6 C 0.8233(2) 1.06417(8) 0.7260(3) 0.0460(5) Uani 1 d
C7 C 0.9549(2) 1.09764(8) 0.8170(2) 0.0439(5) Uani 1 d
C8 C 0.9730(2) 1.15607(9) 0.7516(3) 0.0488(5) Uani 1 d
C9 C 0.9615(2) 1.14934(7) 0.9424(2) 0.0408(4) Uani 1 d
C10 C 1.0934(2) 1.15936(7) 1.1126(2) 0.0411(5) Uani 1 d
C11 C 1.2215(2) 1.13614(9) 1.1269(3) 0.0513(5) Uani 1 d
C12 C 1.3417(2) 1.14632(9) 1.2828(3) 0.0576(6) Uani 1 d
C13 C 1.3377(2) 1.18070(9) 1.4258(3) 0.0599(6) Uani 1 d
C14 C 1.2129(2) 1.20454(9) 1.4130(3) 0.0584(6) Uani 1 d
C15 C 1.0917(2) 1.19395(8) 1.2584(3) 0.0507(5) Uani 1 d
C16 C 0.8263(2) 1.16550(7) 0.9613(2) 0.0401(4) Uani 1 d
C17 C 0.7677(2) 1.12911(9) 1.0553(3) 0.0511(5) Uani 1 d
C18 C 0.6398(2) 1.14101(10) 1.0666(3) 0.0588(6) Uani 1 d
C19 C 0.5677(2) 1.18987(9) 0.9850(3) 0.0568(6) Uani 1 d
C20 C 0.6259(2) 1.22699(10) 0.8966(3) 0.0543(5) Uani 1 d
C21 C 0.7544(2) 1.21502(8) 0.8842(3) 0.0467(5) Uani 1 d
H02 H 0.4365(38) 1.0096(17) 0.0869(58) 0.175(15) Uiso 1 d
H2 H 0.6703(18) 0.9754(8) 0.5283(25) 0.047(5) Uiso 1 d
H3A H 0.9000(23) 0.9604(9) 0.4155(31) 0.073(7) Uiso 1 d
H3B H 0.8082(24) 0.9111(12) 0.4450(34) 0.088(8) Uiso 1 d
H3C H 0.9115(24) 0.9472(9) 0.6239(36) 0.081(7) Uiso 1 d
H4 H 0.8290(17) 1.0645(7) 0.4570(23) 0.037(4) Uiso 1 d
H5A H 0.6947(20) 1.1317(10) 0.5503(28) 0.063(6) Uiso 1 d
H5B H 0.6079(22) 1.0758(9) 0.5966(27) 0.061(6) Uiso 1 d
H6 H 0.8091(18) 1.0348(8) 0.8050(27) 0.051(5) Uiso 1 d
H7 H 1.0359(18) 1.0738(7) 0.8552(23) 0.041(5) Uiso 1 d
H8A H 1.0670(21) 1.1661(8) 0.7524(27) 0.056(5) Uiso 1 d
H8B H 0.8935(21) 1.1742(8) 0.6535(28) 0.055(5) Uiso 1 d
H11 H 1.2266(18) 1.1123(8) 1.0296(26) 0.048(5) Uiso 1 d
H12 H 1.4319(24) 1.1271(9) 1.2870(31) 0.078(7) Uiso 1 d
H13 H 1.4225(23) 1.1876(9) 1.5408(32) 0.073(6) Uiso 1 d
H14 H 1.2041(20) 1.2264(9) 1.5088(30) 0.065(6) Uiso 1 d
H15 H 1.0030(21) 1.2098(8) 1.2558(26) 0.055(5) Uiso 1 d
H17 H 0.8153(20) 1.0933(9) 1.1114(28) 0.063(6) Uiso 1 d
H18 H 0.5983(21) 1.1150(9) 1.1282(30) 0.072(7) Uiso 1 d
H19 H 0.4739(23) 1.1974(8) 0.9902(27) 0.065(6) Uiso 1 d
H20 H 0.5767(21) 1.2604(9) 0.8394(29) 0.064(6) Uiso 1 d
H21 H 0.7953(18) 1.2412(8) 0.8175(26) 0.049(5) Uiso 1 d

loop_
_atom_type_symbol
_atom_type_description
_atom_type_scat_dispersion_real
_atom_type_scat_dispersion_imag
_atom_type_scat_source
C C 0.0181 0.0091 'International Tables Vol C Tables 4.2.6.8 and 6.1.1.4'
H H 0.0000 0.0000 'International Tables Vol C Tables 4.2.6.8 and 6.1.1.4'
O O 0.0492 0.0322 'International Tables Vol C Tables 4.2.6.8 and 6.1.1.4'

loop_
_geom_angle_atom_site_label_1
_geom_angle_atom_site_label_2
_geom_angle_atom_site_label_3
_geom_angle
O1 C1 O2 122.6(2)
O1 C1 C2 121.5(2)
O2 C1 C2 115.8(2)
C1 C2 C3 112.1(2)
C1 C2 C4 107.77(15)
C3 C2 C4 111.6(2)
C5 C4 C6 59.92(12)
C5 C4 C2 121.9(2)
C6 C4 C2 119.7(2)
C4 C5 C6 60.43(12)
C7 C6 C5 123.1(2)
C7 C6 C4 120.3(2)
C5 C6 C4 59.65(12)
C8 C7 C6 121.9(2)
C8 C7 C9 60.37(12)
C6 C7 C9 121.9(2)
C7 C8 C9 61.11(12)
C16 C9 C10 116.34(14)
C16 C9 C8 118.34(15)
C10 C9 C8 116.7(2)
C16 C9 C7 115.76(14)
C10 C9 C7 118.76(14)
C8 C9 C7 58.52(12)
C15 C10 C11 117.4(2)
C15 C10 C9 120.8(2)
C11 C10 C9 121.8(2)
C12 C11 C10 121.1(2)
C13 C12 C11 120.6(2)
C12 C13 C14 119.1(2)
C13 C14 C15 120.6(2)
C10 C15 C14 121.2(2)
C21 C16 C17 118.0(2)
C21 C16 C9 122.5(2)
C17 C16 C9 119.5(2)
C18 C17 C16 121.1(2)
C17 C18 C19 120.2(2)
C20 C19 C18 119.4(2)
C19 C20 C21 120.6(2)
C16 C21 C20 120.7(2)

loop_
_geom_bond_atom_site_label_1
_geom_bond_atom_site_label_2
_geom_bond_distance
O1 C1 1.232(2)
O2 C1 1.293(2)
C1 C2 1.506(3)
C2 C3 1.511(3)
C2 C4 1.515(3)
C4 C5 1.492(3)
C4 C6 1.504(3)
C5 C6 1.496(3)
C6 C7 1.493(2)
C7 C8 1.491(3)
C7 C9 1.530(2)
C8 C9 1.519(3)
C9 C16 1.498(2)
C9 C10 1.510(2)
C10 C15 1.385(2)
C10 C11 1.390(3)
C11 C12 1.383(3)
C12 C13 1.373(3)
C13 C14 1.368(3)
C14 C15 1.385(3)
C16 C21 1.382(3)
C16 C17 1.389(3)
C17 C18 1.377(3)
C18 C19 1.379(3)
C19 C20 1.368(3)
C20 C21 1.388(3)

loop_
_geom_torsion_atom_site_label_1
_geom_torsion_atom_site_label_2
_geom_torsion_atom_site_label_3
_geom_torsion_atom_site_label_4
_geom_torsion
O1 C1 C2 C3 -29.7(3)
O2 C1 C2 C3 153.3(2)
O1 C1 C2 C4 93.5(2)
O2 C1 C2 C4 -83.5(2)
C1 C2 C4 C5 83.4(2)
C3 C2 C4 C5 -153.1(2)
C1 C2 C4 C6 154.4(2)
C3 C2 C4 C6 -82.0(2)
C6 C4 C5 C6 0.000(3)
C2 C4 C5 C6 108.4(2)
C4 C5 C6 C7 108.4(2)
C4 C5 C6 C4 0.000(2)
C5 C4 C6 C7 -113.0(2)
C2 C4 C6 C7 135.2(2)
C5 C4 C6 C5 0.000(2)
C2 C4 C6 C5 -111.8(2)
C5 C6 C7 C8 -10.8(3)
C4 C6 C7 C8 60.7(2)
C5 C6 C7 C9 61.8(3)
C4 C6 C7 C9 133.3(2)
C6 C7 C8 C9 111.2(2)
C9 C7 C8 C9 0.000(3)
C7 C8 C9 C16 -104.4(2)
C7 C8 C9 C10 108.9(2)
C7 C8 C9 C7 0.000(3)
C8 C7 C9 C16 108.8(2)
C6 C7 C9 C16 -2.4(2)
C8 C7 C9 C10 -105.4(2)
C6 C7 C9 C10 143.4(2)
C8 C7 C9 C8 0.000(3)
C6 C7 C9 C8 -111.2(2)
C16 C9 C10 C15 -15.2(2)
C8 C9 C10 C15 132.2(2)
C7 C9 C10 C15 -160.8(2)
C16 C9 C10 C11 167.0(2)
C8 C9 C10 C11 -45.6(2)
C7 C9 C10 C11 21.5(2)
C15 C10 C11 C12 1.4(3)
C9 C10 C11 C12 179.2(2)
C10 C11 C12 C13 -1.3(3)
C11 C12 C13 C14 0.4(3)
C12 C13 C14 C15 0.4(3)
C11 C10 C15 C14 -0.5(3)
C9 C10 C15 C14 -178.4(2)
C13 C14 C15 C10 -0.3(3)
C10 C9 C16 C21 102.7(2)
C8 C9 C16 C21 -44.1(2)
C7 C9 C16 C21 -110.7(2)
C10 C9 C16 C17 -79.0(2)
C8 C9 C16 C17 134.2(2)
C7 C9 C16 C17 67.6(2)
C21 C16 C17 C18 1.9(3)
C9 C16 C17 C18 -176.4(2)
C16 C17 C18 C19 -0.4(3)
C17 C18 C19 C20 -1.5(3)
C18 C19 C20 C21 1.8(3)
C17 C16 C21 C20 -1.7(3)
C9 C16 C21 C20 176.7(2)
C19 C20 C21 C16 -0.2(3)
